data_7032896
loop_
_publ_author_name
'Gupta, Vivek'
'Karthik, Vedhagiri'
'Anantharaman, Ganapathi'

_publ_section_title
;
 Cyclic six-membered palladium complexes derived from palladium mediated
 C-N coupling of organonitrile and formamidine.
;
_journal_issue 2
_journal_name_full 'Dalton transactions (Cambridge, England : 2003)'
_journal_page_first 758
_journal_page_last 766
_journal_paper_doi 10.1039/c4dt02721c
_journal_volume 44
_journal_year 2015
_chemical_formula_moiety 'C28 H38 Cl2 N3 Pd, C25 H37 N2, C H2 Cl2'
_chemical_formula_sum 'C54 H77 Cl4 N5 Pd'
_chemical_formula_weight 1044.41
_chemical_name_systematic
; 
 ? 
;
_space_group_IT_number 14
_symmetry_cell_setting monoclinic
_symmetry_space_group_name_Hall '-P 2ybc'
_symmetry_space_group_name_H-M 'P 1 21/c 1'
_atom_sites_solution_hydrogens geom
_atom_sites_solution_primary direct
_atom_sites_solution_secondary difmap
_audit_creation_method SHELXL-97
_cell_angle_alpha 90.00
_cell_angle_beta 97.918(3)
_cell_angle_gamma 90.00
_cell_formula_units_Z 4
_cell_length_a 10.2658(18)
_cell_length_b 14.678(3)
_cell_length_c 36.568(6)
_cell_measurement_reflns_used 5804
_cell_measurement_temperature 100(2)
_cell_measurement_theta_max 26.34
_cell_measurement_theta_min 2.43
_cell_volume 5457.6(17)
_computing_cell_refinement 'Bruker SMART'
_computing_data_collection 'Bruker SMART'
_computing_data_reduction 'Bruker SAINT'
_computing_molecular_graphics 'ORTEP 3'
_computing_structure_refinement 'SHELXL-97 (Sheldrick, 1997)'
_computing_structure_solution 'SHELXS-97 (Sheldrick, 1990)'
_diffrn_ambient_temperature 100(2)
_diffrn_measured_fraction_theta_full 0.993
_diffrn_measured_fraction_theta_max 0.993
_diffrn_measurement_device_type 'CCD area detector'
_diffrn_measurement_method 'phi and omega scans'
_diffrn_radiation_monochromator graphite
_diffrn_radiation_source 'fine-focus sealed tube'
_diffrn_radiation_type MoK\a
_diffrn_radiation_wavelength 0.71073
_diffrn_reflns_av_R_equivalents 0.0475
_diffrn_reflns_av_sigmaI/netI 0.0582
_diffrn_reflns_limit_h_max 10
_diffrn_reflns_limit_h_min -12
_diffrn_reflns_limit_k_max 17
_diffrn_reflns_limit_k_min -16
_diffrn_reflns_limit_l_max 44
_diffrn_reflns_limit_l_min -42
_diffrn_reflns_number 29117
_diffrn_reflns_theta_full 25.50
_diffrn_reflns_theta_max 25.50
_diffrn_reflns_theta_min 1.12
_exptl_absorpt_coefficient_mu 0.575
_exptl_absorpt_correction_type none
_exptl_crystal_colour Yellow
_exptl_crystal_density_diffrn 1.271
_exptl_crystal_density_method 'not measured'
_exptl_crystal_description Block
_exptl_crystal_F_000 2200
_exptl_crystal_size_max 0.23
_exptl_crystal_size_mid 0.18
_exptl_crystal_size_min 0.14
_refine_diff_density_max 1.215
_refine_diff_density_min -0.729
_refine_diff_density_rms 0.145
_refine_ls_extinction_method none
_refine_ls_goodness_of_fit_ref 1.058
_refine_ls_hydrogen_treatment constr
_refine_ls_matrix_type full
_refine_ls_number_parameters 593
_refine_ls_number_reflns 10110
_refine_ls_number_restraints 0
_refine_ls_restrained_S_all 1.058
_refine_ls_R_factor_all 0.0750
_refine_ls_R_factor_gt 0.0532
_refine_ls_shift/su_max 0.001
_refine_ls_shift/su_mean 0.000
_refine_ls_structure_factor_coef Fsqd
_refine_ls_weighting_details 'calc w=1/[\s^2^(Fo^2^)+(0.1042P)^2^+8.4436P] where P=(Fo^2^+2Fc^2^)/3'
_refine_ls_weighting_scheme calc
_refine_ls_wR_factor_gt 0.1376
_refine_ls_wR_factor_ref 0.1849
_reflns_number_gt 7899
_reflns_number_total 10110
_reflns_threshold_expression >2sigma(I)
_cod_data_source_file c4dt02721c2.cif
_cod_data_source_block Compound-4
_cod_depositor_comments
;
The following automatic conversions were performed:

'_symmetry_cell_setting' value 'Monoclinic' changed to 'monoclinic'
according to
/usr/data/users/saulius/crontab/automatic-downloads/rss-feeds/RSC/lib/dictionaries/cif_core.dic
dictionary named 'cif_core.dic' version 2.4.2 from 2011-04-26.

Automatic conversion script
Id: cif_fix_values 2827 2014-09-09 07:05:25Z andrius 

 Adding full bibliography for 7032893--7032900.cif.
;
_cod_original_cell_volume 5457.5(17)
_cod_original_sg_symbol_H-M P2(1)/c
_cod_database_code 7032896

loop_
_symmetry_equiv_pos_as_xyz
'x, y, z'
'-x, y+1/2, -z+1/2'
'-x, -y, -z'
'x, -y-1/2, z-1/2'

loop_
_atom_site_label
_atom_site_type_symbol
_atom_site_fract_x
_atom_site_fract_y
_atom_site_fract_z
_atom_site_U_iso_or_equiv
_atom_site_adp_type
_atom_site_occupancy
_atom_site_symmetry_multiplicity
_atom_site_calc_flag
_atom_site_refinement_flags
C1 C 0.1007(4) 0.3495(3) 0.56422(12) 0.0171(9) Uani 1 1 d .
H1 H 0.0900 0.3673 0.5396 0.020 Uiso 1 1 calc R
C2 C 0.0707(4) 0.2077(3) 0.53710(12) 0.0182(9) Uani 1 1 d .
C3 C -0.0516(5) 0.1664(3) 0.52644(13) 0.0221(10) Uani 1 1 d .
C4 C -0.0669(5) 0.1154(3) 0.49419(13) 0.0238(10) Uani 1 1 d .
H4 H -0.1471 0.0872 0.4865 0.029 Uiso 1 1 calc R
C5 C 0.0348(5) 0.1055(3) 0.47318(13) 0.0257(11) Uani 1 1 d .
H5 H 0.0225 0.0713 0.4516 0.031 Uiso 1 1 calc R
C6 C 0.1525(5) 0.1460(3) 0.48436(13) 0.0250(10) Uani 1 1 d .
H6 H 0.2199 0.1389 0.4700 0.030 Uiso 1 1 calc R
C7 C 0.1762(5) 0.1982(3) 0.51674(13) 0.0209(10) Uani 1 1 d .
C8 C -0.1632(5) 0.1788(3) 0.54934(13) 0.0240(10) Uani 1 1 d .
H8 H -0.1247 0.1769 0.5754 0.029 Uiso 1 1 calc R
C9 C -0.2298(5) 0.2709(3) 0.54249(14) 0.0277(11) Uani 1 1 d .
H9A H -0.1642 0.3180 0.5443 0.042 Uiso 1 1 calc R
H9B H -0.2877 0.2812 0.5606 0.042 Uiso 1 1 calc R
H9C H -0.2794 0.2718 0.5182 0.042 Uiso 1 1 calc R
C10 C -0.2661(5) 0.1027(4) 0.54330(16) 0.0355(13) Uani 1 1 d .
H10A H -0.3284 0.1100 0.5604 0.053 Uiso 1 1 calc R
H10B H -0.2233 0.0447 0.5472 0.053 Uiso 1 1 calc R
H10C H -0.3109 0.1058 0.5185 0.053 Uiso 1 1 calc R
C11 C 0.3103(5) 0.2382(3) 0.52937(13) 0.0238(10) Uani 1 1 d .
H11 H 0.2965 0.2999 0.5384 0.029 Uiso 1 1 calc R
C12 C 0.3985(5) 0.2470(4) 0.49896(14) 0.0309(12) Uani 1 1 d .
H12A H 0.4226 0.1874 0.4914 0.046 Uiso 1 1 calc R
H12B H 0.4764 0.2805 0.5082 0.046 Uiso 1 1 calc R
H12C H 0.3517 0.2786 0.4782 0.046 Uiso 1 1 calc R
C13 C 0.3833(5) 0.1846(4) 0.56172(15) 0.0358(13) Uani 1 1 d .
H13A H 0.3311 0.1829 0.5816 0.054 Uiso 1 1 calc R
H13B H 0.4659 0.2136 0.5700 0.054 Uiso 1 1 calc R
H13C H 0.3987 0.1235 0.5539 0.054 Uiso 1 1 calc R
C14 C 0.1478(4) 0.5068(3) 0.57563(12) 0.0189(9) Uani 1 1 d .
C15 C 0.2761(4) 0.5363(3) 0.57455(12) 0.0201(10) Uani 1 1 d .
C16 C 0.2940(5) 0.6250(3) 0.56281(13) 0.0248(10) Uani 1 1 d .
H16 H 0.3789 0.6462 0.5619 0.030 Uiso 1 1 calc R
C17 C 0.1891(5) 0.6821(3) 0.55254(14) 0.0276(11) Uani 1 1 d .
H17 H 0.2035 0.7415 0.5452 0.033 Uiso 1 1 calc R
C18 C 0.0630(5) 0.6513(3) 0.55311(12) 0.0224(10) Uani 1 1 d .
H18 H -0.0073 0.6899 0.5455 0.027 Uiso 1 1 calc R
C19 C 0.0383(5) 0.5632(3) 0.56488(12) 0.0207(10) Uani 1 1 d .
C20 C 0.3959(4) 0.4756(3) 0.58508(12) 0.0208(10) Uani 1 1 d .
H20 H 0.3636 0.4142 0.5894 0.025 Uiso 1 1 calc R
C21 C 0.4759(5) 0.5071(3) 0.62076(14) 0.0296(11) Uani 1 1 d .
H21A H 0.5066 0.5681 0.6177 0.044 Uiso 1 1 calc R
H21B H 0.5498 0.4673 0.6269 0.044 Uiso 1 1 calc R
H21C H 0.4220 0.5060 0.6402 0.044 Uiso 1 1 calc R
C22 C 0.4804(5) 0.4689(4) 0.55372(14) 0.0282(11) Uani 1 1 d .
H22A H 0.5162 0.5278 0.5494 0.042 Uiso 1 1 calc R
H22B H 0.4271 0.4482 0.5317 0.042 Uiso 1 1 calc R
H22C H 0.5509 0.4266 0.5605 0.042 Uiso 1 1 calc R
C23 C -0.1013(4) 0.5314(3) 0.56553(12) 0.0204(10) Uani 1 1 d .
H23 H -0.0974 0.4696 0.5758 0.024 Uiso 1 1 calc R
C24 C -0.1732(5) 0.5917(4) 0.59048(14) 0.0311(12) Uani 1 1 d .
H24A H -0.1239 0.5938 0.6148 0.047 Uiso 1 1 calc R
H24B H -0.2589 0.5669 0.5919 0.047 Uiso 1 1 calc R
H24C H -0.1818 0.6522 0.5804 0.047 Uiso 1 1 calc R
C25 C -0.1765(4) 0.5266(3) 0.52646(12) 0.0224(10) Uani 1 1 d .
H25A H -0.1866 0.5869 0.5163 0.034 Uiso 1 1 calc R
H25B H -0.2616 0.5002 0.5273 0.034 Uiso 1 1 calc R
H25C H -0.1284 0.4897 0.5113 0.034 Uiso 1 1 calc R
C26 C 0.1517(5) 0.4016(3) 0.62931(11) 0.0197(9) Uani 1 1 d .
H26A H 0.1364 0.4584 0.6416 0.024 Uiso 1 1 calc R
H26B H 0.2435 0.3856 0.6361 0.024 Uiso 1 1 calc R
C27 C 0.0675(5) 0.3282(3) 0.64311(12) 0.0227(10) Uani 1 1 d .
H27 H 0.0913 0.3242 0.6699 0.027 Uiso 1 1 calc R
C28 C -0.0734(5) 0.3480(3) 0.63567(12) 0.0237(10) Uani 1 1 d .
C29 C 0.6448(5) 0.4635(3) 0.82226(14) 0.0283(11) Uani 1 1 d .
H29 H 0.5790 0.4358 0.8060 0.034 Uiso 1 1 calc R
C30 C 0.4755(5) 0.5298(3) 0.85332(13) 0.0216(10) Uani 1 1 d .
C31 C 0.4195(5) 0.6118(3) 0.84078(14) 0.0288(11) Uani 1 1 d .
C32 C 0.2864(5) 0.6263(4) 0.84442(17) 0.0383(13) Uani 1 1 d .
H32 H 0.2460 0.6808 0.8363 0.046 Uiso 1 1 calc R
C33 C 0.2146(5) 0.5599(4) 0.86000(16) 0.0383(13) Uani 1 1 d .
H33 H 0.1263 0.5696 0.8619 0.046 Uiso 1 1 calc R
C34 C 0.2750(5) 0.4791(4) 0.87264(14) 0.0327(12) Uani 1 1 d .
H34 H 0.2261 0.4354 0.8832 0.039 Uiso 1 1 calc R
C35 C 0.4060(4) 0.4614(3) 0.87002(13) 0.0243(10) Uani 1 1 d .
C36 C 0.4960(6) 0.6828(4) 0.82216(17) 0.0406(14) Uani 1 1 d .
H36 H 0.5894 0.6672 0.8280 0.049 Uiso 1 1 calc R
C37 C 0.4628(7) 0.6797(5) 0.78073(19) 0.0585(19) Uani 1 1 d .
H37A H 0.4797 0.6196 0.7721 0.088 Uiso 1 1 calc R
H37B H 0.5160 0.7230 0.7699 0.088 Uiso 1 1 calc R
H37C H 0.3716 0.6943 0.7739 0.088 Uiso 1 1 calc R
C38 C 0.4795(7) 0.7787(4) 0.83677(18) 0.0496(16) Uani 1 1 d .
H38A H 0.5288 0.8208 0.8240 0.074 Uiso 1 1 calc R
H38B H 0.5112 0.7805 0.8627 0.074 Uiso 1 1 calc R
H38C H 0.3882 0.7951 0.8328 0.074 Uiso 1 1 calc R
C39 C 0.4766(5) 0.3771(4) 0.88654(14) 0.0315(12) Uani 1 1 d .
H39 H 0.5392 0.3583 0.8701 0.038 Uiso 1 1 calc R
C40 C 0.3807(5) 0.2969(3) 0.88937(18) 0.0381(13) Uani 1 1 d .
H40A H 0.3233 0.3112 0.9072 0.057 Uiso 1 1 calc R
H40B H 0.4300 0.2429 0.8970 0.057 Uiso 1 1 calc R
H40C H 0.3295 0.2867 0.8657 0.057 Uiso 1 1 calc R
C41 C 0.5539(6) 0.3988(4) 0.92355(16) 0.0436(15) Uani 1 1 d .
H41A H 0.6212 0.4424 0.9204 0.065 Uiso 1 1 calc R
H41B H 0.5936 0.3441 0.9343 0.065 Uiso 1 1 calc R
H41C H 0.4961 0.4238 0.9395 0.065 Uiso 1 1 calc R
C42 C 0.8039(5) 0.3941(3) 0.78875(14) 0.0268(11) Uani 1 1 d .
C43 C 0.8516(5) 0.3070(3) 0.79912(14) 0.0289(11) Uani 1 1 d .
C44 C 0.8979(5) 0.2549(4) 0.77259(14) 0.0323(12) Uani 1 1 d .
H44 H 0.9299 0.1967 0.7786 0.039 Uiso 1 1 calc R
C45 C 0.8978(6) 0.2873(4) 0.73692(16) 0.0386(14) Uani 1 1 d .
H45 H 0.9328 0.2519 0.7196 0.046 Uiso 1 1 calc R
C46 C 0.8456(5) 0.3721(4) 0.72716(14) 0.0332(12) Uani 1 1 d .
H46 H 0.8418 0.3920 0.7029 0.040 Uiso 1 1 calc R
C47 C 0.7988(5) 0.4280(3) 0.75313(13) 0.0275(11) Uani 1 1 d .
C48 C 0.8568(6) 0.2737(4) 0.83926(15) 0.0364(13) Uani 1 1 d .
H48 H 0.7847 0.3027 0.8499 0.044 Uiso 1 1 calc R
C49 C 0.9859(7) 0.3038(4) 0.86157(18) 0.0507(17) Uani 1 1 d .
H49A H 0.9868 0.2867 0.8869 0.076 Uiso 1 1 calc R
H49B H 0.9944 0.3687 0.8599 0.076 Uiso 1 1 calc R
H49C H 1.0580 0.2749 0.8520 0.076 Uiso 1 1 calc R
C50 C 0.8397(7) 0.1717(4) 0.84140(16) 0.0459(15) Uani 1 1 d .
H50A H 0.9155 0.1418 0.8343 0.069 Uiso 1 1 calc R
H50B H 0.7628 0.1536 0.8250 0.069 Uiso 1 1 calc R
H50C H 0.8298 0.1547 0.8662 0.069 Uiso 1 1 calc R
C51 C 0.7417(6) 0.5211(4) 0.74100(14) 0.0346(13) Uani 1 1 d .
H51 H 0.7268 0.5545 0.7632 0.041 Uiso 1 1 calc R
C52 C 0.8337(8) 0.5772(5) 0.7212(2) 0.063(2) Uani 1 1 d .
H52A H 0.8424 0.5493 0.6979 0.095 Uiso 1 1 calc R
H52B H 0.9184 0.5804 0.7360 0.095 Uiso 1 1 calc R
H52C H 0.7988 0.6376 0.7171 0.095 Uiso 1 1 calc R
C53 C 0.6110(7) 0.5093(5) 0.71744(18) 0.0558(18) Uani 1 1 d .
H53A H 0.6222 0.4746 0.6958 0.084 Uiso 1 1 calc R
H53B H 0.5752 0.5680 0.7102 0.084 Uiso 1 1 calc R
H53C H 0.5519 0.4778 0.7312 0.084 Uiso 1 1 calc R
C54 C 0.1989(7) 0.4294(5) 0.77175(19) 0.0579(18) Uani 1 1 d .
H54A H 0.1115 0.4041 0.7714 0.070 Uiso 1 1 calc R
H54B H 0.2137 0.4728 0.7919 0.070 Uiso 1 1 calc R
Cl1 Cl 0.12791(12) 0.04999(8) 0.59951(3) 0.0259(3) Uani 1 1 d .
Cl2 Cl 0.10307(12) 0.14651(8) 0.68107(3) 0.0267(3) Uani 1 1 d .
Cl3 Cl 0.3163(2) 0.34096(13) 0.77933(6) 0.0691(5) Uani 1 1 d .
Cl4 Cl 0.2080(2) 0.48616(14) 0.72991(5) 0.0712(5) Uani 1 1 d .
N1 N 0.0893(3) 0.2624(2) 0.57038(10) 0.0175(8) Uani 1 1 d .
N2 N 0.1259(4) 0.4158(2) 0.58904(10) 0.0176(8) Uani 1 1 d .
N3 N -0.1822(4) 0.3639(3) 0.62981(12) 0.0325(10) Uani 1 1 d .
N4 N 0.7645(4) 0.4514(3) 0.81754(12) 0.0291(9) Uani 1 1 d .
H4A H 0.8249 0.4787 0.8322 0.035 Uiso 1 1 calc R
N5 N 0.6105(4) 0.5142(3) 0.84958(11) 0.0234(9) Uani 1 1 d .
H5A H 0.6708 0.5380 0.8653 0.028 Uiso 1 1 calc R
Pd1 Pd 0.09702(3) 0.20314(2) 0.621769(9) 0.01847(13) Uani 1 1 d .

loop_
_atom_site_aniso_label
_atom_site_aniso_U_11
_atom_site_aniso_U_22
_atom_site_aniso_U_33
_atom_site_aniso_U_23
_atom_site_aniso_U_13
_atom_site_aniso_U_12
C1 0.013(2) 0.020(2) 0.020(2) 0.0002(18) 0.0085(17) 0.0013(17)
C2 0.023(2) 0.018(2) 0.014(2) -0.0024(17) 0.0038(18) 0.0016(18)
C3 0.025(3) 0.016(2) 0.026(2) 0.0006(19) 0.007(2) 0.0028(19)
C4 0.025(3) 0.018(2) 0.026(2) -0.0004(19) -0.003(2) 0.0017(19)
C5 0.039(3) 0.015(2) 0.023(2) -0.0027(19) 0.002(2) 0.001(2)
C6 0.026(3) 0.015(2) 0.034(3) -0.001(2) 0.004(2) 0.0048(19)
C7 0.025(3) 0.017(2) 0.022(2) -0.0021(18) 0.0073(19) -0.0001(19)
C8 0.022(2) 0.023(2) 0.028(2) -0.005(2) 0.006(2) -0.0030(19)
C9 0.028(3) 0.024(3) 0.032(3) -0.002(2) 0.009(2) 0.000(2)
C10 0.033(3) 0.026(3) 0.051(3) -0.001(2) 0.019(3) -0.001(2)
C11 0.027(3) 0.022(2) 0.024(2) -0.005(2) 0.007(2) -0.001(2)
C12 0.025(3) 0.039(3) 0.030(3) -0.005(2) 0.007(2) 0.000(2)
C13 0.025(3) 0.046(3) 0.036(3) -0.001(3) 0.003(2) -0.007(2)
C14 0.023(2) 0.014(2) 0.020(2) 0.0007(18) 0.0056(18) 0.0019(18)
C15 0.022(2) 0.018(2) 0.021(2) -0.0008(18) 0.0055(19) -0.0005(19)
C16 0.019(2) 0.029(3) 0.027(2) 0.001(2) 0.0043(19) -0.004(2)
C17 0.037(3) 0.016(2) 0.030(3) 0.007(2) 0.006(2) 0.001(2)
C18 0.026(3) 0.020(2) 0.021(2) -0.0009(19) 0.0029(19) 0.003(2)
C19 0.025(2) 0.018(2) 0.020(2) 0.0007(18) 0.0084(19) 0.0045(19)
C20 0.019(2) 0.017(2) 0.025(2) 0.0036(18) 0.0009(19) 0.0012(18)
C21 0.031(3) 0.026(3) 0.030(3) 0.003(2) -0.001(2) 0.001(2)
C22 0.023(3) 0.029(3) 0.033(3) 0.003(2) 0.006(2) 0.001(2)
C23 0.019(2) 0.022(2) 0.021(2) 0.0028(18) 0.0040(18) 0.0029(18)
C24 0.027(3) 0.037(3) 0.031(3) -0.004(2) 0.011(2) -0.003(2)
C25 0.016(2) 0.028(3) 0.022(2) 0.0003(19) 0.0015(18) -0.0016(19)
C26 0.024(2) 0.018(2) 0.016(2) -0.0015(18) -0.0002(18) -0.0001(19)
C27 0.029(3) 0.023(2) 0.016(2) 0.0005(19) 0.0042(19) 0.001(2)
C28 0.033(3) 0.019(2) 0.021(2) 0.0032(19) 0.011(2) 0.005(2)
C29 0.034(3) 0.020(3) 0.032(3) 0.008(2) 0.008(2) 0.001(2)
C30 0.023(2) 0.017(2) 0.025(2) -0.0067(19) 0.0046(19) 0.0007(18)
C31 0.022(3) 0.027(3) 0.036(3) 0.001(2) -0.002(2) 0.003(2)
C32 0.029(3) 0.027(3) 0.058(4) -0.001(3) 0.001(3) 0.006(2)
C33 0.025(3) 0.042(3) 0.048(3) -0.010(3) 0.003(2) 0.009(2)
C34 0.029(3) 0.034(3) 0.035(3) 0.001(2) 0.008(2) -0.008(2)
C35 0.016(2) 0.026(3) 0.031(3) -0.003(2) 0.0037(19) 0.0050(19)
C36 0.032(3) 0.030(3) 0.059(4) 0.014(3) 0.003(3) -0.001(2)
C37 0.072(5) 0.052(4) 0.057(4) 0.001(3) 0.026(4) -0.015(4)
C38 0.063(4) 0.034(3) 0.050(4) -0.003(3) 0.003(3) -0.014(3)
C39 0.027(3) 0.035(3) 0.036(3) 0.006(2) 0.017(2) 0.001(2)
C40 0.032(3) 0.023(3) 0.059(4) 0.007(2) 0.003(3) -0.002(2)
C41 0.040(3) 0.041(3) 0.048(3) 0.016(3) 0.001(3) -0.004(3)
C42 0.027(3) 0.024(3) 0.032(3) -0.006(2) 0.014(2) 0.000(2)
C43 0.038(3) 0.021(3) 0.030(3) 0.000(2) 0.011(2) -0.003(2)
C44 0.035(3) 0.027(3) 0.036(3) -0.004(2) 0.005(2) 0.007(2)
C45 0.044(3) 0.041(3) 0.035(3) -0.009(2) 0.020(3) 0.002(3)
C46 0.039(3) 0.040(3) 0.022(2) -0.002(2) 0.008(2) -0.005(2)
C47 0.033(3) 0.022(3) 0.027(3) -0.003(2) 0.004(2) -0.004(2)
C48 0.048(4) 0.032(3) 0.030(3) 0.000(2) 0.006(3) -0.002(3)
C49 0.062(4) 0.041(4) 0.045(4) 0.005(3) -0.006(3) 0.000(3)
C50 0.064(4) 0.038(3) 0.035(3) 0.007(3) 0.006(3) -0.004(3)
C51 0.050(4) 0.028(3) 0.024(3) 0.001(2) 0.000(2) -0.007(2)
C52 0.080(5) 0.045(4) 0.070(5) 0.014(4) 0.029(4) -0.001(4)
C53 0.068(5) 0.048(4) 0.046(4) -0.003(3) -0.011(3) 0.013(3)
C54 0.062(5) 0.061(5) 0.052(4) 0.013(3) 0.011(3) 0.000(4)
Cl1 0.0290(6) 0.0176(6) 0.0307(6) -0.0037(5) 0.0020(5) 0.0011(5)
Cl2 0.0349(7) 0.0244(6) 0.0221(6) 0.0041(5) 0.0088(5) 0.0053(5)
Cl3 0.0788(13) 0.0515(11) 0.0727(12) -0.0057(9) -0.0049(10) -0.0008(9)
Cl4 0.0809(14) 0.0727(13) 0.0588(11) 0.0122(9) 0.0060(10) -0.0125(11)
N1 0.0137(18) 0.0163(19) 0.0226(19) -0.0024(15) 0.0033(15) 0.0013(15)
N2 0.021(2) 0.0137(18) 0.0187(18) 0.0000(15) 0.0071(15) -0.0004(15)
N3 0.033(3) 0.032(2) 0.035(2) 0.0021(19) 0.015(2) 0.004(2)
N4 0.024(2) 0.028(2) 0.034(2) -0.0025(19) 0.0023(18) -0.0010(18)
N5 0.027(2) 0.018(2) 0.027(2) -0.0021(16) 0.0101(17) -0.0002(16)
Pd1 0.0196(2) 0.0163(2) 0.0199(2) -0.00035(13) 0.00434(14) 0.00025(14)

loop_
_atom_type_symbol
_atom_type_description
_atom_type_scat_dispersion_real
_atom_type_scat_dispersion_imag
_atom_type_scat_source
C C 0.0033 0.0016 'International Tables Vol C Tables 4.2.6.8 and 6.1.1.4'
H H 0.0000 0.0000 'International Tables Vol C Tables 4.2.6.8 and 6.1.1.4'
N N 0.0061 0.0033 'International Tables Vol C Tables 4.2.6.8 and 6.1.1.4'
Cl Cl 0.1484 0.1585 'International Tables Vol C Tables 4.2.6.8 and 6.1.1.4'
Pd Pd -0.9988 1.0072 'International Tables Vol C Tables 4.2.6.8 and 6.1.1.4'

loop_
_geom_angle_atom_site_label_1
_geom_angle_atom_site_label_2
_geom_angle_atom_site_label_3
_geom_angle
N1 C1 N2 127.7(4)
N1 C1 H1 116.2
N2 C1 H1 116.2
C3 C2 C7 122.5(4)
C3 C2 N1 118.9(4)
C7 C2 N1 118.6(4)
C4 C3 C2 117.5(4)
C4 C3 C8 121.8(4)
C2 C3 C8 120.7(4)
C5 C4 C3 121.5(4)
C5 C4 H4 119.3
C3 C4 H4 119.3
C6 C5 C4 119.6(4)
C6 C5 H5 120.2
C4 C5 H5 120.2
C5 C6 C7 122.4(5)
C5 C6 H6 118.8
C7 C6 H6 118.8
C2 C7 C6 116.5(4)
C2 C7 C11 122.5(4)
C6 C7 C11 121.0(4)
C3 C8 C9 111.8(4)
C3 C8 C10 113.0(4)
C9 C8 C10 109.8(4)
C3 C8 H8 107.3
C9 C8 H8 107.3
C10 C8 H8 107.3
C8 C9 H9A 109.5
C8 C9 H9B 109.5
H9A C9 H9B 109.5
C8 C9 H9C 109.5
H9A C9 H9C 109.5
H9B C9 H9C 109.5
C8 C10 H10A 109.5
C8 C10 H10B 109.5
H10A C10 H10B 109.5
C8 C10 H10C 109.5
H10A C10 H10C 109.5
H10B C10 H10C 109.5
C7 C11 C13 111.4(4)
C7 C11 C12 114.6(4)
C13 C11 C12 109.2(4)
C7 C11 H11 107.1
C13 C11 H11 107.1
C12 C11 H11 107.1
C11 C12 H12A 109.5
C11 C12 H12B 109.5
H12A C12 H12B 109.5
C11 C12 H12C 109.5
H12A C12 H12C 109.5
H12B C12 H12C 109.5
C11 C13 H13A 109.5
C11 C13 H13B 109.5
H13A C13 H13B 109.5
C11 C13 H13C 109.5
H13A C13 H13C 109.5
H13B C13 H13C 109.5
C15 C14 C19 122.1(4)
C15 C14 N2 119.2(4)
C19 C14 N2 118.7(4)
C16 C15 C14 117.8(4)
C16 C15 C20 119.2(4)
C14 C15 C20 123.0(4)
C17 C16 C15 121.5(4)
C17 C16 H16 119.3
C15 C16 H16 119.3
C18 C17 C16 120.0(4)
C18 C17 H17 120.0
C16 C17 H17 120.0
C17 C18 C19 121.4(4)
C17 C18 H18 119.3
C19 C18 H18 119.3
C18 C19 C14 117.3(4)
C18 C19 C23 120.3(4)
C14 C19 C23 122.4(4)
C21 C20 C15 111.2(4)
C21 C20 C22 111.6(4)
C15 C20 C22 111.6(4)
C21 C20 H20 107.4
C15 C20 H20 107.4
C22 C20 H20 107.4
C20 C21 H21A 109.5
C20 C21 H21B 109.5
H21A C21 H21B 109.5
C20 C21 H21C 109.5
H21A C21 H21C 109.5
H21B C21 H21C 109.5
C20 C22 H22A 109.5
C20 C22 H22B 109.5
H22A C22 H22B 109.5
C20 C22 H22C 109.5
H22A C22 H22C 109.5
H22B C22 H22C 109.5
C19 C23 C25 110.9(4)
C19 C23 C24 111.5(4)
C25 C23 C24 111.1(4)
C19 C23 H23 107.7
C25 C23 H23 107.7
C24 C23 H23 107.7
C23 C24 H24A 109.5
C23 C24 H24B 109.5
H24A C24 H24B 109.5
C23 C24 H24C 109.5
H24A C24 H24C 109.5
H24B C24 H24C 109.5
C23 C25 H25A 109.5
C23 C25 H25B 109.5
H25A C25 H25B 109.5
C23 C25 H25C 109.5
H25A C25 H25C 109.5
H25B C25 H25C 109.5
N2 C26 C27 113.7(4)
N2 C26 H26A 108.8
C27 C26 H26A 108.8
N2 C26 H26B 108.8
C27 C26 H26B 108.8
H26A C26 H26B 107.7
C28 C27 C26 113.1(4)
C28 C27 Pd1 107.7(3)
C26 C27 Pd1 113.2(3)
C28 C27 H27 107.5
C26 C27 H27 107.5
Pd1 C27 H27 107.5
N3 C28 C27 179.6(6)
N4 C29 N5 122.5(5)
N4 C29 H29 118.7
N5 C29 H29 118.7
C31 C30 C35 123.2(4)
C31 C30 N5 118.1(4)
C35 C30 N5 118.7(4)
C30 C31 C32 117.6(5)
C30 C31 C36 121.8(5)
C32 C31 C36 120.5(5)
C33 C32 C31 120.6(5)
C33 C32 H32 119.7
C31 C32 H32 119.7
C34 C33 C32 119.9(5)
C34 C33 H33 120.1
C32 C33 H33 120.1
C35 C34 C33 122.0(5)
C35 C34 H34 119.0
C33 C34 H34 119.0
C34 C35 C30 116.6(4)
C34 C35 C39 122.7(5)
C30 C35 C39 120.6(4)
C37 C36 C31 111.7(5)
C37 C36 C38 111.1(5)
C31 C36 C38 112.7(5)
C37 C36 H36 107.0
C31 C36 H36 107.0
C38 C36 H36 107.0
C36 C37 H37A 109.5
C36 C37 H37B 109.5
H37A C37 H37B 109.5
C36 C37 H37C 109.5
H37A C37 H37C 109.5
H37B C37 H37C 109.5
C36 C38 H38A 109.5
C36 C38 H38B 109.5
H38A C38 H38B 109.5
C36 C38 H38C 109.5
H38A C38 H38C 109.5
H38B C38 H38C 109.5
C41 C39 C35 110.5(5)
C41 C39 C40 111.2(5)
C35 C39 C40 112.0(4)
C41 C39 H39 107.7
C35 C39 H39 107.7
C40 C39 H39 107.7
C39 C40 H40A 109.5
C39 C40 H40B 109.5
H40A C40 H40B 109.5
C39 C40 H40C 109.5
H40A C40 H40C 109.5
H40B C40 H40C 109.5
C39 C41 H41A 109.5
C39 C41 H41B 109.5
H41A C41 H41B 109.5
C39 C41 H41C 109.5
H41A C41 H41C 109.5
H41B C41 H41C 109.5
C47 C42 C43 123.2(4)
C47 C42 N4 119.7(4)
C43 C42 N4 117.1(4)
C44 C43 C42 117.4(5)
C44 C43 C48 121.8(5)
C42 C43 C48 120.8(4)
C43 C44 C45 121.2(5)
C43 C44 H44 119.4
C45 C44 H44 119.4
C46 C45 C44 120.1(5)
C46 C45 H45 119.9
C44 C45 H45 119.9
C45 C46 C47 120.9(5)
C45 C46 H46 119.6
C47 C46 H46 119.6
C42 C47 C46 117.2(5)
C42 C47 C51 123.8(4)
C46 C47 C51 119.0(5)
C50 C48 C49 111.0(5)
C50 C48 C43 112.0(4)
C49 C48 C43 109.3(5)
C50 C48 H48 108.1
C49 C48 H48 108.1
C43 C48 H48 108.1
C48 C49 H49A 109.5
C48 C49 H49B 109.5
H49A C49 H49B 109.5
C48 C49 H49C 109.5
H49A C49 H49C 109.5
H49B C49 H49C 109.5
C48 C50 H50A 109.5
C48 C50 H50B 109.5
H50A C50 H50B 109.5
C48 C50 H50C 109.5
H50A C50 H50C 109.5
H50B C50 H50C 109.5
C53 C51 C52 110.8(5)
C53 C51 C47 109.9(5)
C52 C51 C47 112.7(5)
C53 C51 H51 107.7
C52 C51 H51 107.7
C47 C51 H51 107.7
C51 C52 H52A 109.5
C51 C52 H52B 109.5
H52A C52 H52B 109.5
C51 C52 H52C 109.5
H52A C52 H52C 109.5
H52B C52 H52C 109.5
C51 C53 H53A 109.5
C51 C53 H53B 109.5
H53A C53 H53B 109.5
C51 C53 H53C 109.5
H53A C53 H53C 109.5
H53B C53 H53C 109.5
Cl4 C54 Cl3 111.6(4)
Cl4 C54 H54A 109.3
Cl3 C54 H54A 109.3
Cl4 C54 H54B 109.3
Cl3 C54 H54B 109.3
H54A C54 H54B 108.0
C1 N1 C2 113.7(4)
C1 N1 Pd1 125.2(3)
C2 N1 Pd1 121.1(3)
C1 N2 C14 117.8(4)
C1 N2 C26 124.7(4)
C14 N2 C26 116.9(3)
C29 N4 C42 123.3(4)
C29 N4 H4A 118.4
C42 N4 H4A 118.4
C29 N5 C30 121.4(4)
C29 N5 H5A 119.3
C30 N5 H5A 119.3
C27 Pd1 N1 88.87(16)
C27 Pd1 Cl2 87.18(13)
N1 Pd1 Cl2 176.05(11)
C27 Pd1 Cl1 176.62(13)
N1 Pd1 Cl1 94.31(11)
Cl2 Pd1 Cl1 89.64(4)

loop_
_geom_bond_atom_site_label_1
_geom_bond_atom_site_label_2
_geom_bond_distance
C1 N1 1.306(6)
C1 N2 1.331(6)
C1 H1 0.9300
C2 C3 1.401(7)
C2 C7 1.403(6)
C2 N1 1.448(6)
C3 C4 1.388(7)
C3 C8 1.520(6)
C4 C5 1.386(7)
C4 H4 0.9300
C5 C6 1.358(7)
C5 H5 0.9300
C6 C7 1.403(6)
C6 H6 0.9300
C7 C11 1.510(7)
C8 C9 1.521(7)
C8 C10 1.531(7)
C8 H8 0.9800
C9 H9A 0.9600
C9 H9B 0.9600
C9 H9C 0.9600
C10 H10A 0.9600
C10 H10B 0.9600
C10 H10C 0.9600
C11 C13 1.529(7)
C11 C12 1.533(7)
C11 H11 0.9800
C12 H12A 0.9600
C12 H12B 0.9600
C12 H12C 0.9600
C13 H13A 0.9600
C13 H13B 0.9600
C13 H13C 0.9600
C14 C15 1.392(6)
C14 C19 1.408(6)
C14 N2 1.451(6)
C15 C16 1.392(7)
C15 C20 1.525(6)
C16 C17 1.375(7)
C16 H16 0.9300
C17 C18 1.373(7)
C17 H17 0.9300
C18 C19 1.398(6)
C18 H18 0.9300
C19 C23 1.510(6)
C20 C21 1.515(6)
C20 C22 1.534(7)
C20 H20 0.9800
C21 H21A 0.9600
C21 H21B 0.9600
C21 H21C 0.9600
C22 H22A 0.9600
C22 H22B 0.9600
C22 H22C 0.9600
C23 C25 1.529(6)
C23 C24 1.532(6)
C23 H23 0.9800
C24 H24A 0.9600
C24 H24B 0.9600
C24 H24C 0.9600
C25 H25A 0.9600
C25 H25B 0.9600
C25 H25C 0.9600
C26 N2 1.475(5)
C26 C27 1.511(6)
C26 H26A 0.9700
C26 H26B 0.9700
C27 C28 1.464(7)
C27 Pd1 2.033(5)
C27 H27 0.9800
C28 N3 1.133(6)
C29 N4 1.277(6)
C29 N5 1.331(6)
C29 H29 0.9300
C30 C31 1.385(7)
C30 C35 1.417(7)
C30 N5 1.430(6)
C31 C32 1.407(7)
C31 C36 1.521(7)
C32 C33 1.390(8)
C32 H32 0.9300
C33 C34 1.388(8)
C33 H33 0.9300
C34 C35 1.386(7)
C34 H34 0.9300
C35 C39 1.516(7)
C36 C37 1.507(9)
C36 C38 1.523(8)
C36 H36 0.9800
C37 H37A 0.9600
C37 H37B 0.9600
C37 H37C 0.9600
C38 H38A 0.9600
C38 H38B 0.9600
C38 H38C 0.9600
C39 C41 1.506(8)
C39 C40 1.547(7)
C39 H39 0.9800
C40 H40A 0.9600
C40 H40B 0.9600
C40 H40C 0.9600
C41 H41A 0.9600
C41 H41B 0.9600
C41 H41C 0.9600
C42 C47 1.388(7)
C42 C43 1.403(7)
C42 N4 1.448(6)
C43 C44 1.371(7)
C43 C48 1.541(7)
C44 C45 1.388(8)
C44 H44 0.9300
C45 C46 1.382(8)
C45 H45 0.9300
C46 C47 1.390(7)
C46 H46 0.9300
C47 C51 1.528(7)
C48 C50 1.511(8)
C48 C49 1.523(8)
C48 H48 0.9800
C49 H49A 0.9600
C49 H49B 0.9600
C49 H49C 0.9600
C50 H50A 0.9600
C50 H50B 0.9600
C50 H50C 0.9600
C51 C53 1.502(8)
C51 C52 1.512(8)
C51 H51 0.9800
C52 H52A 0.9600
C52 H52B 0.9600
C52 H52C 0.9600
C53 H53A 0.9600
C53 H53B 0.9600
C53 H53C 0.9600
C54 Cl4 1.756(7)
C54 Cl3 1.767(7)
C54 H54A 0.9700
C54 H54B 0.9700
Cl1 Pd1 2.4265(12)
Cl2 Pd1 2.3152(12)
N1 Pd1 2.062(4)
N4 H4A 0.8600
N5 H5A 0.8600

loop_
_geom_torsion_atom_site_label_1
_geom_torsion_atom_site_label_2
_geom_torsion_atom_site_label_3
_geom_torsion_atom_site_label_4
_geom_torsion
C7 C2 C3 C4 -0.7(7)
N1 C2 C3 C4 179.2(4)
C7 C2 C3 C8 -179.9(4)
N1 C2 C3 C8 0.1(6)
C2 C3 C4 C5 0.0(7)
C8 C3 C4 C5 179.1(4)
C3 C4 C5 C6 0.4(7)
C4 C5 C6 C7 0.0(7)
C3 C2 C7 C6 1.1(6)
N1 C2 C7 C6 -178.9(4)
C3 C2 C7 C11 -176.4(4)
N1 C2 C7 C11 3.7(6)
C5 C6 C7 C2 -0.8(7)
C5 C6 C7 C11 176.8(4)
C4 C3 C8 C9 -100.9(5)
C2 C3 C8 C9 78.2(5)
C4 C3 C8 C10 23.6(6)
C2 C3 C8 C10 -157.3(5)
C2 C7 C11 C13 73.4(6)
C6 C7 C11 C13 -104.0(5)
C2 C7 C11 C12 -162.0(4)
C6 C7 C11 C12 20.7(6)
C19 C14 C15 C16 0.8(7)
N2 C14 C15 C16 -177.7(4)
C19 C14 C15 C20 -178.3(4)
N2 C14 C15 C20 3.1(6)
C14 C15 C16 C17 0.0(7)
C20 C15 C16 C17 179.1(4)
C15 C16 C17 C18 -1.2(7)
C16 C17 C18 C19 1.6(7)
C17 C18 C19 C14 -0.9(7)
C17 C18 C19 C23 179.5(4)
C15 C14 C19 C18 -0.3(6)
N2 C14 C19 C18 178.2(4)
C15 C14 C19 C23 179.3(4)
N2 C14 C19 C23 -2.2(6)
C16 C15 C20 C21 70.2(5)
C14 C15 C20 C21 -110.7(5)
C16 C15 C20 C22 -55.2(6)
C14 C15 C20 C22 123.9(5)
C18 C19 C23 C25 65.4(5)
C14 C19 C23 C25 -114.2(5)
C18 C19 C23 C24 -59.0(6)
C14 C19 C23 C24 121.4(5)
N2 C26 C27 C28 -61.1(5)
N2 C26 C27 Pd1 61.8(4)
C26 C27 C28 N3 3(91)
Pd1 C27 C28 N3 -123(100)
C35 C30 C31 C32 -1.2(7)
N5 C30 C31 C32 179.7(5)
C35 C30 C31 C36 -178.5(5)
N5 C30 C31 C36 2.3(7)
C30 C31 C32 C33 -0.2(8)
C36 C31 C32 C33 177.2(5)
C31 C32 C33 C34 1.0(9)
C32 C33 C34 C35 -0.5(8)
C33 C34 C35 C30 -0.7(7)
C33 C34 C35 C39 174.7(5)
C31 C30 C35 C34 1.6(7)
N5 C30 C35 C34 -179.2(4)
C31 C30 C35 C39 -173.9(5)
N5 C30 C35 C39 5.2(7)
C30 C31 C36 C37 100.0(6)
C32 C31 C36 C37 -77.3(7)
C30 C31 C36 C38 -134.0(5)
C32 C31 C36 C38 48.7(7)
C34 C35 C39 C41 -97.7(6)
C30 C35 C39 C41 77.5(6)
C34 C35 C39 C40 26.9(7)
C30 C35 C39 C40 -157.9(5)
C47 C42 C43 C44 1.6(8)
N4 C42 C43 C44 -175.4(5)
C47 C42 C43 C48 179.1(5)
N4 C42 C43 C48 2.0(7)
C42 C43 C44 C45 0.2(8)
C48 C43 C44 C45 -177.2(5)
C43 C44 C45 C46 -2.6(9)
C44 C45 C46 C47 3.3(9)
C43 C42 C47 C46 -1.0(8)
N4 C42 C47 C46 176.0(5)
C43 C42 C47 C51 177.3(5)
N4 C42 C47 C51 -5.8(8)
C45 C46 C47 C42 -1.5(8)
C45 C46 C47 C51 -179.8(5)
C44 C43 C48 C50 -33.1(8)
C42 C43 C48 C50 149.6(5)
C44 C43 C48 C49 90.4(6)
C42 C43 C48 C49 -86.9(6)
C42 C47 C51 C53 -106.5(6)
C46 C47 C51 C53 71.6(7)
C42 C47 C51 C52 129.3(6)
C46 C47 C51 C52 -52.6(7)
N2 C1 N1 C2 -175.9(4)
N2 C1 N1 Pd1 3.8(6)
C3 C2 N1 C1 -110.4(5)
C7 C2 N1 C1 69.5(5)
C3 C2 N1 Pd1 69.9(5)
C7 C2 N1 Pd1 -110.2(4)
N1 C1 N2 C14 173.7(4)
N1 C1 N2 C26 2.8(7)
C15 C14 N2 C1 -95.7(5)
C19 C14 N2 C1 85.8(5)
C15 C14 N2 C26 76.0(5)
C19 C14 N2 C26 -102.6(5)
C27 C26 N2 C1 -38.6(6)
C27 C26 N2 C14 150.4(4)
N5 C29 N4 C42 177.8(4)
C47 C42 N4 C29 81.5(6)
C43 C42 N4 C29 -101.4(6)
N4 C29 N5 C30 177.3(4)
C31 C30 N5 C29 -100.1(5)
C35 C30 N5 C29 80.7(6)
C28 C27 Pd1 N1 80.3(3)
C26 C27 Pd1 N1 -45.4(3)
C28 C27 Pd1 Cl2 -99.6(3)
C26 C27 Pd1 Cl2 134.7(3)
C28 C27 Pd1 Cl1 -80(2)
C26 C27 Pd1 Cl1 154(2)
C1 N1 Pd1 C27 16.2(4)
C2 N1 Pd1 C27 -164.1(3)
C1 N1 Pd1 Cl2 17.2(17)
C2 N1 Pd1 Cl2 -163.2(13)
C1 N1 Pd1 Cl1 -164.9(3)
C2 N1 Pd1 Cl1 14.8(3)
